data_4338742
loop_
_publ_author_name
'Bag, Prasenjit'
'Chakraborty, Amit'
'Rogez, Guillaume'
'Chandrasekhar, Vadapalli'

_publ_section_title
;
 Pentanuclear Heterometallic {Mn(III)2Ln3} (Ln = Gd, Dy, Tb, Ho)
 Assemblies in an Open-Book Type Structural Topology: Appearance of Slow
 Relaxation of Magnetization in the Dy(III) and Ho(III) Analogues.
;
_journal_issue 13
_journal_name_full 'Inorganic chemistry'
_journal_page_first 6524
_journal_page_last 6533
_journal_paper_doi 10.1021/ic4028833
_journal_volume 53
_journal_year 2014
_chemical_formula_sum 'C82 H110 Cl Gd3 Mn2 N10 O33'
_chemical_formula_weight 2380.88
_chemical_name_systematic
; 
 ? 
;
_space_group_IT_number 14
_symmetry_cell_setting monoclinic
_symmetry_space_group_name_Hall '-P 2yn'
_symmetry_space_group_name_H-M 'P 1 21/n 1'
_atom_sites_solution_hydrogens geom
_atom_sites_solution_primary direct
_atom_sites_solution_secondary difmap
_audit_creation_method SHELXL-97
_cell_angle_alpha 90.00
_cell_angle_beta 90.030(2)
_cell_angle_gamma 90.00
_cell_formula_units_Z 4
_cell_length_a 14.6947(9)
_cell_length_b 37.198(2)
_cell_length_c 16.7241(11)
_cell_measurement_reflns_used 9963
_cell_measurement_temperature 100(2)
_cell_measurement_theta_max 28.29
_cell_measurement_theta_min 2.47
_cell_volume 9141.6(10)
_computing_cell_refinement 'Bruker SMART'
_computing_data_collection 'Bruker SMART'
_computing_data_reduction 'Bruker SAINT'
_computing_molecular_graphics 'Bruker SHELXTL'
_computing_publication_material 'Bruker SHELXTL'
_computing_structure_refinement 'Bruker SHELXTL'
_computing_structure_solution 'Bruker SHELXTL'
_diffrn_ambient_temperature 100(2)
_diffrn_measured_fraction_theta_full 0.999
_diffrn_measured_fraction_theta_max 0.999
_diffrn_radiation_monochromator graphite
_diffrn_radiation_source 'fine-focus sealed tube'
_diffrn_radiation_type MoK\a
_diffrn_radiation_wavelength 0.71073
_diffrn_reflns_av_R_equivalents 0.0699
_diffrn_reflns_av_sigmaI/netI 0.0665
_diffrn_reflns_limit_h_max 18
_diffrn_reflns_limit_h_min -18
_diffrn_reflns_limit_k_max 45
_diffrn_reflns_limit_k_min -45
_diffrn_reflns_limit_l_max 15
_diffrn_reflns_limit_l_min -20
_diffrn_reflns_number 69189
_diffrn_reflns_theta_full 26.00
_diffrn_reflns_theta_max 26.00
_diffrn_reflns_theta_min 2.14
_exptl_absorpt_coefficient_mu 2.533
_exptl_absorpt_correction_T_max 0.786
_exptl_absorpt_correction_T_min 0.712
_exptl_absorpt_correction_type empirical
_exptl_absorpt_process_details sadabs
_exptl_crystal_colour 'dark green'
_exptl_crystal_density_diffrn 1.730
_exptl_crystal_density_method 'not measured'
_exptl_crystal_description block
_exptl_crystal_F_000 4780
_exptl_crystal_size_max 0.14
_exptl_crystal_size_mid 0.115
_exptl_crystal_size_min 0.095
_refine_diff_density_max 1.539
_refine_diff_density_min -1.264
_refine_diff_density_rms 0.139
_refine_ls_extinction_method none
_refine_ls_goodness_of_fit_ref 1.036
_refine_ls_hydrogen_treatment mixed
_refine_ls_matrix_type fullcycle
_refine_ls_number_parameters 1213
_refine_ls_number_reflns 17963
_refine_ls_number_restraints 34
_refine_ls_restrained_S_all 1.730
_refine_ls_R_factor_all 0.0713
_refine_ls_R_factor_gt 0.0451
_refine_ls_shift/su_max 0.000
_refine_ls_shift/su_mean 0.000
_refine_ls_structure_factor_coef Fsqd
_refine_ls_weighting_details 'calc w=1/[\s^2^(Fo^2^)+(0.0327P)^2^+42.9796P] where P=(Fo^2^+2Fc^2^)/3'
_refine_ls_weighting_scheme calc
_refine_ls_wR_factor_gt 0.0952
_refine_ls_wR_factor_ref 0.1043
_reflns_number_gt 13596
_reflns_number_total 17963
_reflns_threshold_expression >2sigma(I)
_cod_data_source_file ic4028833_si_001.cif
_cod_data_source_block Mn2Gd3
_cod_depositor_comments
;
The following automatic conversions were performed:

'_symmetry_cell_setting' value 'Monoclinic' changed to 'monoclinic'
according to
/usr/data/users/saulius/crontab/automatic-downloads/rss-feeds/ACS/lib/dictionaries/cif_core.dic
dictionary named 'cif_core.dic' version 2.4.2 from 2011-04-26.

Automatic conversion script
Id: cif_fix_values 2281 2013-09-26 08:29:07Z andrius 

 Adding full bibliography for 4338742--4338745.cif.
;
_cod_original_sg_symbol_H-M P2(1)/n
_cod_database_code 4338742

loop_
_symmetry_equiv_pos_as_xyz
'x, y, z'
'-x+1/2, y+1/2, -z+1/2'
'-x, -y, -z'
'x-1/2, -y-1/2, z-1/2'

loop_
_atom_site_label
_atom_site_type_symbol
_atom_site_fract_x
_atom_site_fract_y
_atom_site_fract_z
_atom_site_U_iso_or_equiv
_atom_site_adp_type
_atom_site_occupancy
_atom_site_symmetry_multiplicity
_atom_site_calc_flag
_atom_site_refinement_flags
Gd1 Gd 0.452766(18) 0.214961(7) 0.807038(17) 0.015 Uani 1 1 d .
Gd2 Gd 0.329941(19) 0.125875(7) 0.764479(17) 0.015 Uani 1 1 d .
Gd3 Gd 0.21990(2) 0.032200(7) 0.779183(18) 0.019 Uani 1 1 d .
Mn1 Mn 0.60560(6) 0.21136(2) 0.65358(5) 0.017 Uani 1 1 d .
Mn2 Mn 0.03575(6) 0.05662(2) 0.66927(6) 0.023 Uani 1 1 d .
Cl1 Cl 0.31144(13) 0.87300(5) 0.84629(10) 0.038 Uani 1 1 d .
N1 N 0.7896(4) 0.24347(17) 0.6323(4) 0.045 Uani 1 1 d .
N2 N 0.6503(3) 0.16464(12) 0.6107(3) 0.019 Uani 1 1 d .
N3 N 0.5380(3) 0.20148(13) 0.9378(3) 0.019 Uani 1 1 d .
N4 N 0.4326(3) 0.12402(12) 0.6418(3) 0.020 Uani 1 1 d .
N5 N 0.3558(3) 0.26707(12) 0.7493(3) 0.019 Uani 1 1 d .
N6 N 0.2007(3) 0.14064(12) 0.6674(3) 0.019 Uani 1 1 d .
N7 N 0.2960(4) -0.00872(13) 0.6724(3) 0.027 Uani 1 1 d .
N8 N -0.0208(3) 0.10486(13) 0.6712(3) 0.023 Uani 1 1 d .
N9 N 0.1701(3) 0.02812(13) 0.9260(3) 0.021 Uani 1 1 d .
N10 N 0.8407(8) 0.9679(3) 0.8158(5) 0.094 Uani 1 1 d .
O1 O 0.8469(4) 0.26847(16) 0.6389(4) 0.069 Uani 1 1 d .
O2 O 0.7977(4) 0.22061(15) 0.5803(4) 0.055 Uani 1 1 d .
O3 O 0.7203(3) 0.24481(12) 0.6760(3) 0.034 Uani 1 1 d .
O4 O 0.5796(3) 0.22152(10) 0.5467(2) 0.023 Uani 1 1 d .
O5 O 0.6001(3) 0.19198(10) 0.7591(2) 0.017 Uani 1 1 d .
O6 O 0.4163(3) 0.15928(10) 0.8536(2) 0.017 Uani 1 1 d .
O7 O 0.5317(3) 0.26626(11) 0.8636(3) 0.025 Uani 1 1 d D
O8 O 0.4618(3) 0.09039(10) 0.7806(2) 0.023 Uani 1 1 d .
O9 O 0.3607(3) 0.18612(9) 0.7140(2) 0.016 Uani 1 1 d .
O10 O 0.5210(3) 0.24383(10) 0.6956(2) 0.018 Uani 1 1 d .
O11 O 0.3366(3) 0.23290(10) 0.8957(3) 0.023 Uani 1 1 d D
O12 O 0.2053(3) 0.15610(10) 0.8236(2) 0.019 Uani 1 1 d .
O13 O 0.2806(3) 0.07291(10) 0.6904(2) 0.020 Uani 1 1 d .
O14 O 0.1217(3) 0.01954(10) 0.6687(2) 0.026 Uani 1 1 d .
O15 O 0.3554(3) 0.00495(11) 0.8255(3) 0.030 Uani 1 1 d D
O16 O 0.0242(3) 0.06086(11) 0.5590(2) 0.029 Uani 1 1 d .
O17 O 0.0671(3) 0.06017(10) 0.7794(2) 0.021 Uani 1 1 d .
O18 O 0.2690(3) 0.08133(10) 0.8468(2) 0.019 Uani 1 1 d .
O19 O 0.1552(3) -0.02530(11) 0.8165(3) 0.027 Uani 1 1 d D
O20 O -0.0885(3) 0.02826(13) 0.6856(3) 0.040 Uani 1 1 d D
O21 O 0.8412(10) 0.9348(2) 0.8331(6) 0.167 Uani 1 1 d .
O22 O 0.9110(5) 0.9840(2) 0.8085(5) 0.102 Uani 1 1 d .
O23 O 0.7635(8) 0.9861(2) 0.8114(6) 0.129 Uani 1 1 d .
O24 O 0.3019(6) 0.90093(16) 0.9044(4) 0.081 Uani 1 1 d .
O25 O 0.3966(5) 0.8768(2) 0.8098(4) 0.088 Uani 1 1 d .
O26 O 0.2439(5) 0.8762(2) 0.7856(4) 0.092 Uani 1 1 d .
O27 O 0.3009(5) 0.83963(14) 0.8837(4) 0.065 Uani 1 1 d .
O29 O 0.4578(3) 0.04781(12) 0.9074(3) 0.032 Uani 1 1 d .
H29 H 0.4617 0.0651 0.8772 0.049 Uiso 1 1 calc R
O1S O 0.6096(12) 0.9616(6) 0.8632(11) 0.266 Uani 1 1 d U
H1S H 0.6089 0.9703 0.9083 0.399 Uiso 1 1 calc R
O2S O 0.0448(9) 0.9302(2) 0.7410(4) 0.154 Uani 1 1 d .
H2S H 0.0148 0.9459 0.7632 0.230 Uiso 1 1 calc R
O3S O 0.6370(6) 0.3098(2) 0.7856(4) 0.099 Uani 1 1 d .
H3S H 0.6681 0.3126 0.7454 0.149 Uiso 1 1 calc R
O5S O 0.2506(3) 0.18154(12) -0.0352(2) 0.026 Uani 1 1 d .
H5S H 0.2306 0.1722 -0.0760 0.039 Uiso 1 1 calc R
C1 C 0.5999(4) 0.19474(16) 0.4962(4) 0.022 Uani 1 1 d .
C2 C 0.5803(4) 0.19689(17) 0.4142(4) 0.023 Uani 1 1 d .
H2 H 0.5517 0.2171 0.3934 0.028 Uiso 1 1 calc R
C3 C 0.6039(4) 0.16878(17) 0.3650(4) 0.028 Uani 1 1 d .
H3 H 0.5902 0.1700 0.3108 0.033 Uiso 1 1 calc R
C4 C 0.6475(4) 0.13879(17) 0.3947(4) 0.029 Uani 1 1 d .
H4 H 0.6642 0.1203 0.3602 0.035 Uiso 1 1 calc R
C5 C 0.6666(4) 0.13592(16) 0.4751(4) 0.026 Uani 1 1 d .
H5 H 0.6960 0.1156 0.4950 0.031 Uiso 1 1 calc R
C6 C 0.6416(4) 0.16368(15) 0.5264(4) 0.020 Uani 1 1 d .
C7 C 0.6790(4) 0.13805(15) 0.6535(4) 0.022 Uani 1 1 d .
H7A H 0.6965 0.1173 0.6264 0.027 Uiso 1 1 calc R
C8 C 0.6864(4) 0.13765(15) 0.7396(4) 0.021 Uani 1 1 d .
C9 C 0.7300(4) 0.10795(15) 0.7748(4) 0.022 Uani 1 1 d .
H9 H 0.7540 0.0900 0.7423 0.027 Uiso 1 1 calc R
C10 C 0.7378(4) 0.10493(16) 0.8571(4) 0.024 Uani 1 1 d .
C11 C 0.7804(4) 0.07232(16) 0.8943(4) 0.029 Uani 1 1 d .
H11A H 0.7447 0.0515 0.8814 0.044 Uiso 1 1 calc R
H11B H 0.7827 0.0753 0.9512 0.044 Uiso 1 1 calc R
H11C H 0.8410 0.0693 0.8739 0.044 Uiso 1 1 calc R
C12 C 0.7060(4) 0.13297(15) 0.9038(4) 0.021 Uani 1 1 d .
H12 H 0.7142 0.1318 0.9589 0.026 Uiso 1 1 calc R
C13 C 0.6627(4) 0.16273(15) 0.8718(4) 0.019 Uani 1 1 d .
C14 C 0.6486(4) 0.16471(14) 0.7891(3) 0.016 Uani 1 1 d .
C15 C 0.6370(4) 0.19395(16) 0.9252(4) 0.022 Uani 1 1 d .
H15A H 0.6643 0.1899 0.9772 0.026 Uiso 1 1 calc R
H15B H 0.6646 0.2155 0.9033 0.026 Uiso 1 1 calc R
C16 C 0.4913(4) 0.17119(17) 0.9781(3) 0.025 Uani 1 1 d .
H16A H 0.4381 0.1801 1.0062 0.030 Uiso 1 1 calc R
H16B H 0.5319 0.1605 1.0172 0.030 Uiso 1 1 calc R
C17 C 0.4625(4) 0.14296(16) 0.9187(4) 0.023 Uani 1 1 d .
H17A H 0.5156 0.1302 0.8992 0.027 Uiso 1 1 calc R
H17B H 0.4226 0.1257 0.9445 0.027 Uiso 1 1 calc R
C18 C 0.5300(4) 0.23444(17) 0.9885(4) 0.027 Uani 1 1 d .
H18A H 0.5656 0.2312 1.0369 0.033 Uiso 1 1 calc R
H18B H 0.4669 0.2377 1.0040 0.033 Uiso 1 1 calc R
C19 C 0.5625(4) 0.26761(16) 0.9458(4) 0.027 Uani 1 1 d D
H19A H 0.5384 0.2889 0.9718 0.032 Uiso 1 1 calc R
H19B H 0.6284 0.2688 0.9475 0.032 Uiso 1 1 calc R
C20 C 0.5065(4) 0.07822(15) 0.7175(4) 0.025 Uani 1 1 d .
C21 C 0.5697(5) 0.04999(16) 0.7238(5) 0.033 Uani 1 1 d .
H21 H 0.5819 0.0400 0.7736 0.040 Uiso 1 1 calc R
C22 C 0.6134(5) 0.03695(18) 0.6578(5) 0.046 Uani 1 1 d .
H22 H 0.6560 0.0186 0.6634 0.056 Uiso 1 1 calc R
C23 C 0.5946(5) 0.05091(18) 0.5822(5) 0.045 Uani 1 1 d .
H23 H 0.6225 0.0414 0.5370 0.054 Uiso 1 1 calc R
C24 C 0.5338(5) 0.07918(16) 0.5757(4) 0.034 Uani 1 1 d .
H24 H 0.5208 0.0885 0.5254 0.041 Uiso 1 1 calc R
C25 C 0.4922(4) 0.09381(15) 0.6418(4) 0.024 Uani 1 1 d .
C26 C 0.4263(4) 0.14422(15) 0.5790(4) 0.021 Uani 1 1 d .
H26 H 0.4563 0.1363 0.5333 0.025 Uiso 1 1 calc R
C27 C 0.3774(4) 0.17790(15) 0.5728(3) 0.018 Uani 1 1 d .
C28 C 0.3669(4) 0.19274(16) 0.4962(4) 0.022 Uani 1 1 d .
H28 H 0.3863 0.1794 0.4524 0.027 Uiso 1 1 calc R
C29 C 0.3296(4) 0.22594(18) 0.4826(4) 0.026 Uani 1 1 d .
C30 C 0.3251(5) 0.24117(19) 0.3992(4) 0.035 Uani 1 1 d .
H30A H 0.3680 0.2289 0.3657 0.053 Uiso 1 1 calc R
H30B H 0.3397 0.2663 0.4007 0.053 Uiso 1 1 calc R
H30C H 0.2649 0.2380 0.3782 0.053 Uiso 1 1 calc R
C31 C 0.2998(4) 0.24512(16) 0.5496(4) 0.023 Uani 1 1 d .
H31 H 0.2725 0.2674 0.5420 0.028 Uiso 1 1 calc R
C32 C 0.3095(4) 0.23200(15) 0.6275(4) 0.018 Uani 1 1 d .
C33 C 0.3483(4) 0.19788(14) 0.6398(3) 0.015 Uani 1 1 d .
C34 C 0.2789(4) 0.25396(15) 0.6974(4) 0.019 Uani 1 1 d .
H34A H 0.2379 0.2396 0.7297 0.023 Uiso 1 1 calc R
H34B H 0.2451 0.2746 0.6778 0.023 Uiso 1 1 calc R
C35 C 0.4159(4) 0.29237(15) 0.7042(4) 0.022 Uani 1 1 d .
H35A H 0.4472 0.3078 0.7419 0.026 Uiso 1 1 calc R
H35B H 0.3783 0.3075 0.6704 0.026 Uiso 1 1 calc R
C36 C 0.4858(4) 0.27350(14) 0.6526(4) 0.020 Uani 1 1 d .
H36A H 0.4578 0.2653 0.6033 0.024 Uiso 1 1 calc R
H36B H 0.5346 0.2900 0.6391 0.024 Uiso 1 1 calc R
C37 C 0.3181(4) 0.28646(15) 0.8189(4) 0.021 Uani 1 1 d .
H37A H 0.2738 0.3039 0.8005 0.025 Uiso 1 1 calc R
H37B H 0.3667 0.2994 0.8455 0.025 Uiso 1 1 calc R
C38 C 0.2733(4) 0.26151(15) 0.8782(4) 0.022 Uani 1 1 d D
H38A H 0.2581 0.2745 0.9267 0.026 Uiso 1 1 calc R
H38B H 0.2177 0.2517 0.8558 0.026 Uiso 1 1 calc R
C39 C 0.1497(4) 0.17560(15) 0.7786(3) 0.018 Uani 1 1 d .
C40 C 0.0922(4) 0.20175(15) 0.8105(4) 0.020 Uani 1 1 d .
H40 H 0.0914 0.2056 0.8654 0.024 Uiso 1 1 calc R
C41 C 0.0362(4) 0.22218(16) 0.7616(4) 0.027 Uani 1 1 d .
H41 H -0.0016 0.2395 0.7841 0.032 Uiso 1 1 calc R
C42 C 0.0362(4) 0.21704(17) 0.6797(4) 0.028 Uani 1 1 d .
H42 H -0.0002 0.2312 0.6469 0.034 Uiso 1 1 calc R
C43 C 0.0905(4) 0.19074(17) 0.6474(4) 0.028 Uani 1 1 d .
H43 H 0.0903 0.1871 0.5924 0.033 Uiso 1 1 calc R
C44 C 0.1454(4) 0.16953(15) 0.6951(3) 0.019 Uani 1 1 d .
C45 C 0.1910(4) 0.12787(16) 0.5958(4) 0.024 Uani 1 1 d .
H45 H 0.1483 0.1388 0.5628 0.029 Uiso 1 1 calc R
C46 C 0.2418(5) 0.09781(17) 0.5632(4) 0.029 Uani 1 1 d .
C47 C 0.2480(6) 0.09507(18) 0.4801(4) 0.039 Uani 1 1 d .
H47 H 0.2185 0.1121 0.4488 0.047 Uiso 1 1 calc R
C48 C 0.2964(7) 0.0680(2) 0.4425(5) 0.052 Uani 1 1 d .
C49 C 0.3122(9) 0.0684(2) 0.3524(5) 0.085 Uani 1 1 d .
H49A H 0.2549 0.0709 0.3253 0.127 Uiso 1 1 calc R
H49B H 0.3404 0.0462 0.3364 0.127 Uiso 1 1 calc R
H49C H 0.3511 0.0882 0.3387 0.127 Uiso 1 1 calc R
C50 C 0.3328(6) 0.04104(18) 0.4900(4) 0.046 Uani 1 1 d .
H50 H 0.3639 0.0222 0.4658 0.055 Uiso 1 1 calc R
C51 C 0.3241(5) 0.04143(17) 0.5732(4) 0.030 Uani 1 1 d .
C52 C 0.2825(4) 0.07100(16) 0.6103(4) 0.025 Uani 1 1 d .
C53 C 0.3629(5) 0.01187(17) 0.6234(4) 0.032 Uani 1 1 d .
H53A H 0.3942 -0.0049 0.5885 0.038 Uiso 1 1 calc R
H53B H 0.4080 0.0222 0.6591 0.038 Uiso 1 1 calc R
C54 C 0.3449(5) -0.03690(16) 0.7176(4) 0.033 Uani 1 1 d .
H54A H 0.3813 -0.0510 0.6806 0.040 Uiso 1 1 calc R
H54B H 0.3008 -0.0529 0.7419 0.040 Uiso 1 1 calc R
C55 C 0.4060(5) -0.02196(17) 0.7818(4) 0.033 Uani 1 1 d D
H55A H 0.4252 -0.0410 0.8176 0.040 Uiso 1 1 calc R
H55B H 0.4598 -0.0113 0.7580 0.040 Uiso 1 1 calc R
C56 C 0.2244(5) -0.02578(16) 0.6213(4) 0.032 Uani 1 1 d .
H56A H 0.1993 -0.0463 0.6495 0.038 Uiso 1 1 calc R
H56B H 0.2525 -0.0346 0.5726 0.038 Uiso 1 1 calc R
C57 C 0.1476(5) -0.00032(16) 0.5994(4) 0.029 Uani 1 1 d .
H57A H 0.1675 0.0160 0.5577 0.035 Uiso 1 1 calc R
H57B H 0.0960 -0.0139 0.5795 0.035 Uiso 1 1 calc R
C58 C -0.0205(4) 0.09032(17) 0.5344(4) 0.028 Uani 1 1 d .
C59 C -0.0416(5) 0.09678(18) 0.4544(4) 0.032 Uani 1 1 d .
H59 H -0.0244 0.0805 0.4150 0.039 Uiso 1 1 calc R
C60 C -0.0882(5) 0.1277(2) 0.4346(4) 0.039 Uani 1 1 d .
H60 H -0.1038 0.1318 0.3814 0.047 Uiso 1 1 calc R
C61 C -0.1122(5) 0.15269(19) 0.4917(4) 0.034 Uani 1 1 d .
H61 H -0.1422 0.1736 0.4765 0.040 Uiso 1 1 calc R
C62 C -0.0923(4) 0.14695(18) 0.5707(4) 0.030 Uani 1 1 d .
H62 H -0.1095 0.1636 0.6093 0.036 Uiso 1 1 calc R
C63 C -0.0456(4) 0.11558(15) 0.5922(4) 0.023 Uani 1 1 d .
C64 C -0.0321(4) 0.12493(16) 0.7332(4) 0.023 Uani 1 1 d .
H64 H -0.0541 0.1480 0.7248 0.028 Uiso 1 1 calc R
C65 C -0.0134(4) 0.11456(16) 0.8143(4) 0.022 Uani 1 1 d .
C66 C -0.0444(4) 0.13723(16) 0.8758(4) 0.023 Uani 1 1 d .
H66 H -0.0726 0.1587 0.8618 0.028 Uiso 1 1 calc R
C67 C -0.0349(4) 0.12923(16) 0.9550(4) 0.023 Uani 1 1 d .
C68 C -0.0709(5) 0.15345(18) 1.0197(4) 0.034 Uani 1 1 d .
H68A H -0.0762 0.1775 0.9995 0.051 Uiso 1 1 calc R
H68B H -0.0299 0.1532 1.0644 0.051 Uiso 1 1 calc R
H68C H -0.1297 0.1451 1.0365 0.051 Uiso 1 1 calc R
C69 C 0.0056(4) 0.09634(16) 0.9740(4) 0.025 Uani 1 1 d .
H69 H 0.0109 0.0899 1.0276 0.030 Uiso 1 1 calc R
C70 C 0.0386(4) 0.07262(16) 0.9159(4) 0.022 Uani 1 1 d .
C71 C 0.0309(4) 0.08237(15) 0.8348(4) 0.022 Uani 1 1 d .
C72 C 0.0721(4) 0.03601(15) 0.9399(4) 0.022 Uani 1 1 d .
H72A H 0.0598 0.0328 0.9964 0.026 Uiso 1 1 calc R
H72B H 0.0366 0.0182 0.9112 0.026 Uiso 1 1 calc R
C73 C 0.2295(4) 0.05307(16) 0.9718(4) 0.024 Uani 1 1 d .
H73A H 0.2877 0.0416 0.9818 0.029 Uiso 1 1 calc R
H73B H 0.2016 0.0582 1.0231 0.029 Uiso 1 1 calc R
C74 C 0.2451(4) 0.08804(16) 0.9274(3) 0.023 Uani 1 1 d .
H74A H 0.1902 0.1025 0.9291 0.028 Uiso 1 1 calc R
H74B H 0.2934 0.1015 0.9533 0.028 Uiso 1 1 calc R
C75 C 0.1878(5) -0.00924(16) 0.9515(4) 0.030 Uani 1 1 d .
H75A H 0.1669 -0.0125 1.0060 0.036 Uiso 1 1 calc R
H75B H 0.2528 -0.0138 0.9504 0.036 Uiso 1 1 calc R
C76 C 0.1401(5) -0.03598(17) 0.8977(4) 0.032 Uani 1 1 d D
H76A H 0.1641 -0.0599 0.9066 0.039 Uiso 1 1 calc R
H76B H 0.0754 -0.0363 0.9092 0.039 Uiso 1 1 calc R
C78 C -0.1296(7) 0.0092(3) 0.6208(6) 0.076 Uani 1 1 d D
H78A H -0.1502 0.0260 0.5812 0.113 Uiso 1 1 calc R
H78B H -0.1805 -0.0044 0.6402 0.113 Uiso 1 1 calc R
H78C H -0.0858 -0.0068 0.5973 0.113 Uiso 1 1 calc R
C81 C 0.5385(5) 0.0447(2) 0.9526(5) 0.048 Uani 1 1 d .
H81A H 0.5640 0.0682 0.9611 0.073 Uiso 1 1 calc R
H81B H 0.5815 0.0301 0.9242 0.073 Uiso 1 1 calc R
H81C H 0.5251 0.0339 1.0033 0.073 Uiso 1 1 calc R
C1S C 0.6000(11) 0.9168(4) 0.8693(10) 0.150 Uani 1 1 d U
H1SA H 0.5810 0.9102 0.9222 0.225 Uiso 1 1 calc R
H1SB H 0.6578 0.9059 0.8580 0.225 Uiso 1 1 calc R
H1SC H 0.5558 0.9086 0.8312 0.225 Uiso 1 1 calc R
C2S C 0.0217(10) 0.8981(3) 0.7702(7) 0.113 Uani 1 1 d .
H2SA H 0.0747 0.8865 0.7917 0.170 Uiso 1 1 calc R
H2SB H -0.0034 0.8835 0.7283 0.170 Uiso 1 1 calc R
H2SC H -0.0227 0.9011 0.8118 0.170 Uiso 1 1 calc R
O4S O 0.7898(12) 0.3232(4) 0.7304(11) 0.201 Uani 1 1 d GU
H4SA H 0.7613 0.3200 0.7740 0.302 Uiso 1 1 d G
H4SB H 0.7777 0.3440 0.7120 0.302 Uiso 1 1 d G
C3S C 0.6499(13) 0.3401(5) 0.8388(11) 0.183 Uani 1 1 d U
H3SA H 0.6035 0.3399 0.8792 0.274 Uiso 1 1 calc R
H3SB H 0.6462 0.3621 0.8088 0.274 Uiso 1 1 calc R
H3SC H 0.7086 0.3384 0.8638 0.274 Uiso 1 1 calc R
C4S C 0.1800(5) 0.1843(2) 0.0224(4) 0.043 Uani 1 1 d .
H4SC H 0.2061 0.1862 0.0748 0.065 Uiso 1 1 calc R
H4SD H 0.1422 0.1633 0.0198 0.065 Uiso 1 1 calc R
H4SE H 0.1440 0.2053 0.0115 0.065 Uiso 1 1 calc R
H7 H 0.567(3) 0.2783(18) 0.8338(15) 0.065 Uiso 1 1 d D
H11 H 0.311(3) 0.2178(12) 0.927(4) 0.065 Uiso 1 1 d D
H15 H 0.3921(19) 0.0178(14) 0.852(4) 0.065 Uiso 1 1 d D
H19 H 0.121(4) -0.0373(16) 0.7854(14) 0.065 Uiso 1 1 d D
H20 H -0.099(5) 0.0172(13) 0.7294(11) 0.065 Uiso 1 1 d D

loop_
_atom_site_aniso_label
_atom_site_aniso_U_11
_atom_site_aniso_U_22
_atom_site_aniso_U_33
_atom_site_aniso_U_23
_atom_site_aniso_U_13
_atom_site_aniso_U_12
Gd1 0.016 0.013 0.015 -0.002 -0.001 -0.001
Gd2 0.019 0.012 0.015 0.000 0.001 -0.002
Gd3 0.025 0.014 0.019 0.001 0.001 -0.005
Mn1 0.020 0.015 0.016 0.000 0.001 0.002
Mn2 0.030 0.020 0.020 -0.001 -0.004 -0.004
Cl1 0.053 0.035 0.026 -0.001 0.008 0.001
N1 0.026 0.042 0.067 -0.012 -0.006 -0.001
N2 0.021 0.017 0.021 -0.003 0.002 -0.001
N3 0.018 0.024 0.016 -0.003 0.001 -0.001
N4 0.026 0.009 0.025 -0.001 0.004 -0.002
N5 0.020 0.013 0.023 0.000 0.003 -0.002
N6 0.019 0.015 0.022 -0.003 -0.001 -0.008
N7 0.038 0.016 0.027 -0.002 0.002 -0.005
N8 0.024 0.024 0.022 0.001 -0.004 -0.004
N9 0.020 0.020 0.024 0.007 0.005 -0.004
N10 0.150 0.084 0.047 0.020 0.004 -0.031
O1 0.038 0.062 0.107 0.020 -0.004 -0.016
O2 0.049 0.060 0.055 0.005 0.011 0.008
O3 0.032 0.040 0.030 -0.001 0.003 -0.018
O4 0.025 0.024 0.019 0.004 0.002 0.002
O5 0.019 0.019 0.014 0.002 -0.001 0.004
O6 0.020 0.018 0.013 0.002 0.001 0.000
O7 0.027 0.022 0.024 -0.007 -0.002 -0.006
O8 0.026 0.020 0.023 -0.001 0.001 0.003
O9 0.022 0.013 0.013 0.002 0.000 -0.001
O10 0.019 0.015 0.021 0.004 0.000 0.000
O11 0.024 0.020 0.026 -0.002 0.005 0.001
O12 0.019 0.024 0.014 0.002 -0.002 0.000
O13 0.026 0.019 0.016 -0.002 0.004 -0.007
O14 0.038 0.017 0.022 -0.003 -0.002 -0.006
O15 0.029 0.019 0.041 -0.002 -0.002 0.002
O16 0.042 0.028 0.017 -0.001 -0.006 -0.002
O17 0.023 0.020 0.021 0.001 -0.001 -0.003
O18 0.027 0.015 0.013 0.002 0.000 -0.004
O19 0.035 0.022 0.024 0.002 0.004 -0.009
O20 0.038 0.047 0.037 0.002 -0.007 -0.016
O21 0.335 0.070 0.095 0.010 0.065 -0.053
O22 0.087 0.108 0.110 0.036 -0.017 -0.053
O23 0.165 0.100 0.120 -0.036 -0.030 0.008
O24 0.153 0.044 0.047 -0.001 0.020 0.030
O25 0.073 0.122 0.069 -0.043 0.036 -0.043
O26 0.093 0.128 0.054 0.024 -0.017 0.018
O27 0.108 0.034 0.054 0.009 -0.022 -0.011
O29 0.032 0.028 0.037 0.009 -0.010 -0.005
O1S 0.143 0.395 0.259 0.000 0.000 0.000
O2S 0.307 0.112 0.042 -0.007 -0.002 -0.159
O3S 0.108 0.111 0.078 0.047 -0.045 -0.082
O5S 0.027 0.031 0.019 -0.003 0.002 -0.006
C1 0.021 0.023 0.021 0.005 0.002 -0.007
C2 0.016 0.029 0.024 0.003 0.004 -0.007
C3 0.030 0.035 0.018 -0.001 0.005 -0.016
C4 0.033 0.030 0.025 -0.011 0.009 -0.009
C5 0.030 0.023 0.026 0.002 0.005 -0.003
C6 0.016 0.023 0.019 -0.001 0.001 -0.006
C7 0.024 0.018 0.025 -0.005 0.006 0.005
C8 0.020 0.017 0.026 0.000 -0.001 0.000
C9 0.025 0.017 0.025 -0.003 0.002 0.001
C10 0.022 0.021 0.030 0.003 -0.003 -0.002
C11 0.027 0.025 0.036 0.002 -0.007 0.001
C12 0.020 0.020 0.024 0.004 -0.005 -0.007
C13 0.013 0.021 0.024 -0.001 0.000 -0.006
C14 0.018 0.014 0.016 0.002 -0.001 0.000
C15 0.021 0.024 0.019 0.000 -0.001 -0.005
C16 0.026 0.037 0.012 0.006 -0.002 -0.009
C17 0.020 0.027 0.022 0.008 -0.001 -0.004
C18 0.026 0.038 0.018 -0.013 -0.004 0.006
C19 0.025 0.025 0.030 -0.017 -0.009 0.000
C20 0.024 0.016 0.034 -0.002 0.007 -0.005
C21 0.035 0.018 0.046 0.001 0.010 0.005
C22 0.047 0.020 0.071 -0.003 0.014 0.005
C23 0.062 0.023 0.049 -0.008 0.029 0.004
C24 0.051 0.019 0.032 -0.002 0.021 -0.002
C25 0.031 0.012 0.031 -0.006 0.008 -0.002
C26 0.025 0.017 0.022 -0.008 0.002 -0.004
C27 0.017 0.022 0.016 0.000 -0.002 -0.009
C28 0.019 0.029 0.018 -0.005 0.000 -0.006
C29 0.012 0.040 0.026 0.009 -0.001 -0.006
C30 0.034 0.047 0.025 0.014 0.001 0.010
C31 0.015 0.027 0.027 0.009 0.000 0.001
C32 0.014 0.020 0.021 0.004 0.000 -0.007
C33 0.011 0.018 0.016 0.002 0.000 -0.006
C34 0.015 0.020 0.023 0.000 -0.002 0.003
C35 0.020 0.014 0.031 0.001 -0.003 -0.002
C36 0.018 0.016 0.025 0.005 -0.004 -0.003
C37 0.022 0.016 0.025 -0.005 0.004 0.000
C38 0.020 0.019 0.027 -0.004 0.003 0.002
C39 0.014 0.020 0.019 0.004 0.002 -0.008
C40 0.017 0.022 0.021 0.000 0.001 0.001
C41 0.026 0.024 0.031 0.001 0.001 0.002
C42 0.018 0.030 0.037 0.015 0.001 0.000
C43 0.022 0.033 0.028 0.008 -0.004 -0.007
C44 0.017 0.022 0.018 0.000 -0.003 -0.009
C45 0.028 0.022 0.021 0.006 -0.006 -0.009
C46 0.044 0.024 0.019 -0.005 -0.004 -0.015
C47 0.075 0.023 0.020 -0.004 -0.004 -0.010
C48 0.097 0.031 0.027 -0.011 0.012 -0.011
C49 0.195 0.035 0.024 -0.001 0.020 0.002
C50 0.090 0.022 0.027 -0.006 0.019 -0.010
C51 0.042 0.025 0.024 -0.005 0.012 -0.015
C52 0.034 0.020 0.021 0.001 0.005 -0.013
C53 0.039 0.023 0.034 -0.011 0.015 -0.005
C54 0.040 0.019 0.040 0.003 0.007 -0.001
C55 0.034 0.025 0.041 -0.002 0.007 0.005
C56 0.047 0.018 0.030 -0.005 0.005 -0.005
C57 0.043 0.022 0.021 -0.008 0.001 -0.009
C58 0.033 0.029 0.022 0.004 -0.004 -0.011
C59 0.039 0.037 0.021 -0.002 -0.004 -0.003
C60 0.045 0.050 0.022 0.008 -0.007 -0.003
C61 0.030 0.040 0.030 0.011 0.000 0.000
C62 0.019 0.035 0.035 0.002 -0.004 -0.002
C63 0.021 0.022 0.025 0.004 -0.007 -0.005
C64 0.017 0.023 0.030 0.007 -0.001 -0.005
C65 0.017 0.027 0.023 0.000 -0.002 -0.011
C66 0.017 0.021 0.033 -0.002 0.004 -0.008
C67 0.022 0.026 0.022 -0.003 0.003 -0.010
C68 0.034 0.038 0.030 -0.009 0.002 -0.005
C69 0.027 0.030 0.017 0.006 0.002 -0.012
C70 0.021 0.022 0.023 0.000 0.002 -0.007
C71 0.026 0.020 0.020 -0.005 0.000 -0.010
C72 0.025 0.020 0.020 0.004 0.001 -0.011
C73 0.029 0.029 0.015 0.002 -0.006 -0.005
C74 0.024 0.028 0.017 -0.004 0.001 -0.010
C75 0.034 0.027 0.028 0.009 0.003 0.000
C76 0.046 0.024 0.027 0.006 0.007 -0.007
C78 0.065 0.103 0.059 -0.019 0.001 -0.053
C81 0.044 0.044 0.057 0.015 -0.012 -0.003
C1S 0.150 0.150 0.150 0.000 0.000 -0.022
C2S 0.178 0.094 0.067 -0.006 -0.006 -0.056
O4S 0.201 0.201 0.201 0.000 0.000 0.000
C3S 0.182 0.182 0.183 0.000 0.000 0.000
C4S 0.038 0.061 0.030 -0.015 0.008 -0.016

loop_
_atom_type_symbol
_atom_type_description
_atom_type_scat_dispersion_real
_atom_type_scat_dispersion_imag
_atom_type_scat_source
C C 0.0033 0.0016 'International Tables Vol C Tables 4.2.6.8 and 6.1.1.4'
H H 0.0000 0.0000 'International Tables Vol C Tables 4.2.6.8 and 6.1.1.4'
N N 0.0061 0.0033 'International Tables Vol C Tables 4.2.6.8 and 6.1.1.4'
O O 0.0106 0.0060 'International Tables Vol C Tables 4.2.6.8 and 6.1.1.4'
Cl Cl 0.1484 0.1585 'International Tables Vol C Tables 4.2.6.8 and 6.1.1.4'
Mn Mn 0.3368 0.7283 'International Tables Vol C Tables 4.2.6.8 and 6.1.1.4'
Gd Gd -0.1653 3.9035 'International Tables Vol C Tables 4.2.6.8 and 6.1.1.4'

loop_
_geom_angle_atom_site_label_1
_geom_angle_atom_site_label_2
_geom_angle_atom_site_label_3
_geom_angle
O6 Gd1 O9 70.84(13)
O6 Gd1 O11 82.63(14)
O9 Gd1 O11 97.48(14)
O6 Gd1 O10 141.23(13)
O9 Gd1 O10 85.96(13)
O11 Gd1 O10 132.23(13)
O6 Gd1 O7 134.04(14)
O9 Gd1 O7 154.53(13)
O11 Gd1 O7 83.03(14)
O10 Gd1 O7 75.40(14)
O6 Gd1 O5 90.15(13)
O9 Gd1 O5 97.66(13)
O11 Gd1 O5 160.05(13)
O10 Gd1 O5 61.93(12)
O7 Gd1 O5 88.83(14)
O6 Gd1 N3 69.27(14)
O9 Gd1 N3 139.74(14)
O11 Gd1 N3 82.70(15)
O10 Gd1 N3 123.40(14)
O7 Gd1 N3 65.71(15)
O5 Gd1 N3 77.34(14)
O6 Gd1 N5 132.69(14)
O9 Gd1 N5 77.07(13)
O11 Gd1 N5 67.94(15)
O10 Gd1 N5 66.54(14)
O7 Gd1 N5 79.62(14)
O5 Gd1 N5 128.45(14)
N3 Gd1 N5 136.95(15)
O6 Gd1 Mn1 112.12(10)
O9 Gd1 Mn1 82.04(10)
O11 Gd1 Mn1 163.85(10)
O10 Gd1 Mn1 31.69(9)
O7 Gd1 Mn1 90.53(11)
O5 Gd1 Mn1 33.14(9)
N3 Gd1 Mn1 108.15(11)
N5 Gd1 Mn1 96.38(11)
O6 Gd1 Gd2 33.65(9)
O9 Gd1 Gd2 37.25(9)
O11 Gd1 Gd2 91.16(10)
O10 Gd1 Gd2 116.34(9)
O7 Gd1 Gd2 167.45(10)
O5 Gd1 Gd2 93.05(9)
N3 Gd1 Gd2 102.60(11)
N5 Gd1 Gd2 108.54(10)
Mn1 Gd1 Gd2 97.825(16)
O6 Gd2 O18 102.20(13)
O6 Gd2 O8 77.13(13)
O18 Gd2 O8 81.39(14)
O6 Gd2 O12 84.27(13)
O18 Gd2 O12 78.09(13)
O8 Gd2 O12 148.61(14)
O6 Gd2 O9 68.16(12)
O18 Gd2 O9 158.23(13)
O8 Gd2 O9 113.68(13)
O12 Gd2 O9 81.46(13)
O6 Gd2 O13 157.33(13)
O18 Gd2 O13 67.16(13)
O8 Gd2 O13 81.38(14)
O12 Gd2 O13 111.48(13)
O9 Gd2 O13 128.50(13)
O6 Gd2 N4 102.01(14)
O18 Gd2 N4 133.11(14)
O8 Gd2 N4 65.84(15)
O12 Gd2 N4 143.90(14)
O9 Gd2 N4 68.66(13)
O13 Gd2 N4 75.23(14)
O6 Gd2 N6 134.35(13)
O18 Gd2 N6 104.01(14)
O8 Gd2 N6 143.34(15)
O12 Gd2 N6 65.69(14)
O9 Gd2 N6 73.78(13)
O13 Gd2 N6 68.30(14)
N4 Gd2 N6 86.24(16)
O6 Gd2 Gd1 32.98(9)
O18 Gd2 Gd1 133.15(9)
O8 Gd2 Gd1 94.35(10)
O12 Gd2 Gd1 82.89(9)
O9 Gd2 Gd1 35.23(9)
O13 Gd2 Gd1 158.66(9)
N4 Gd2 Gd1 83.92(10)
N6 Gd2 Gd1 106.33(10)
O6 Gd2 Gd3 132.38(9)
O18 Gd2 Gd3 32.66(9)
O8 Gd2 Gd3 80.28(10)
O12 Gd2 Gd3 94.49(9)
O9 Gd2 Gd3 158.85(9)
O13 Gd2 Gd3 34.51(9)
N4 Gd2 Gd3 106.01(10)
N6 Gd2 Gd3 85.59(10)
Gd1 Gd2 Gd3 165.196(10)
O18 Gd3 O13 70.61(13)
O18 Gd3 O15 85.07(14)
O13 Gd3 O15 99.62(15)
O18 Gd3 O14 137.42(13)
O13 Gd3 O14 82.23(14)
O15 Gd3 O14 132.60(15)
O18 Gd3 O19 135.10(14)
O13 Gd3 O19 154.08(14)
O15 Gd3 O19 82.38(15)
O14 Gd3 O19 77.78(14)
O18 Gd3 O17 87.07(13)
O13 Gd3 O17 94.37(14)
O15 Gd3 O17 160.66(15)
O14 Gd3 O17 62.40(14)
O19 Gd3 O17 90.86(14)
O18 Gd3 N9 70.22(14)
O13 Gd3 N9 140.09(14)
O15 Gd3 N9 84.35(16)
O14 Gd3 N9 123.72(15)
O19 Gd3 N9 65.75(15)
O17 Gd3 N9 76.35(14)
O18 Gd3 N7 132.65(15)
O13 Gd3 N7 77.00(15)
O15 Gd3 N7 67.15(16)
O14 Gd3 N7 67.28(16)
O19 Gd3 N7 80.14(15)
O17 Gd3 N7 129.65(15)
N9 Gd3 N7 138.18(15)
O18 Gd3 Mn2 107.94(10)
O13 Gd3 Mn2 77.48(10)
O15 Gd3 Mn2 164.41(11)
O14 Gd3 Mn2 32.16(10)
O19 Gd3 Mn2 93.62(11)
O17 Gd3 Mn2 33.42(9)
N9 Gd3 Mn2 107.83(11)
N7 Gd3 Mn2 97.35(12)
O18 Gd3 Gd2 33.73(10)
O13 Gd3 Gd2 36.89(9)
O15 Gd3 Gd2 93.16(10)
O14 Gd3 Gd2 112.49(10)
O19 Gd3 Gd2 168.70(10)
O17 Gd3 Gd2 90.03(9)
N9 Gd3 Gd2 103.57(11)
N7 Gd3 Gd2 107.77(11)
Mn2 Gd3 Gd2 93.320(17)
O4 Mn1 O10 95.35(17)
O4 Mn1 O5 162.46(17)
O10 Mn1 O5 82.41(16)
O4 Mn1 N2 84.21(19)
O10 Mn1 N2 156.68(19)
O5 Mn1 N2 91.02(18)
O4 Mn1 O3 102.26(18)
O10 Mn1 O3 94.73(18)
O5 Mn1 O3 95.27(17)
N2 Mn1 O3 108.18(19)
O4 Mn1 Gd1 125.28(13)
O10 Mn1 Gd1 41.82(12)
O5 Mn1 Gd1 44.87(11)
N2 Mn1 Gd1 121.50(14)
O3 Mn1 Gd1 111.46(13)
O16 Mn2 O14 96.84(19)
O16 Mn2 O17 167.54(19)
O14 Mn2 O17 83.83(18)
O16 Mn2 N8 84.3(2)
O14 Mn2 N8 162.4(2)
O17 Mn2 N8 91.32(19)
O16 Mn2 O20 95.3(2)
O14 Mn2 O20 102.39(19)
O17 Mn2 O20 96.75(18)
N8 Mn2 O20 95.0(2)
O16 Mn2 Gd3 129.22(15)
O14 Mn2 Gd3 42.87(12)
O17 Mn2 Gd3 45.71(12)
N8 Mn2 Gd3 124.68(14)
O20 Mn2 Gd3 118.81(14)
O27 Cl1 O25 112.6(5)
O27 Cl1 O26 108.4(4)
O25 Cl1 O26 107.7(5)
O27 Cl1 O24 109.2(4)
O25 Cl1 O24 108.1(4)
O26 Cl1 O24 110.8(5)
O2 N1 O3 121.4(6)
O2 N1 O1 120.8(7)
O3 N1 O1 117.5(6)
C7 N2 C6 124.2(5)
C7 N2 Mn1 125.2(4)
C6 N2 Mn1 110.6(4)
C16 N3 C15 111.9(5)
C16 N3 C18 109.1(5)
C15 N3 C18 108.0(4)
C16 N3 Gd1 108.1(3)
C15 N3 Gd1 113.0(3)
C18 N3 Gd1 106.6(3)
C26 N4 C25 120.1(5)
C26 N4 Gd2 126.5(4)
C25 N4 Gd2 112.7(4)
C37 N5 C35 108.2(4)
C37 N5 C34 109.4(4)
C35 N5 C34 110.8(5)
C37 N5 Gd1 106.1(3)
C35 N5 Gd1 109.5(3)
C34 N5 Gd1 112.6(3)
C45 N6 C44 120.9(5)
C45 N6 Gd2 126.1(4)
C44 N6 Gd2 112.3(3)
C54 N7 C53 108.9(5)
C54 N7 C56 109.4(5)
C53 N7 C56 111.5(5)
C54 N7 Gd3 105.9(4)
C53 N7 Gd3 111.1(3)
C56 N7 Gd3 109.8(4)
C64 N8 C63 123.4(5)
C64 N8 Mn2 126.3(4)
C63 N8 Mn2 110.2(4)
C75 N9 C73 109.6(5)
C75 N9 C72 108.2(5)
C73 N9 C72 111.4(5)
C75 N9 Gd3 106.3(4)
C73 N9 Gd3 106.7(3)
C72 N9 Gd3 114.4(3)
O22 N10 O21 120.3(13)
O22 N10 O23 118.4(10)
O21 N10 O23 121.1(12)
N1 O3 Mn1 121.1(4)
C1 O4 Mn1 114.0(3)
C14 O5 Mn1 127.6(4)
C14 O5 Gd1 127.6(3)
Mn1 O5 Gd1 101.99(15)
C17 O6 Gd1 122.6(3)
C17 O6 Gd2 121.7(3)
Gd1 O6 Gd2 113.37(15)
C19 O7 Gd1 123.1(3)
C20 O8 Gd2 120.5(4)
C33 O9 Gd1 123.6(3)
C33 O9 Gd2 126.9(3)
Gd1 O9 Gd2 107.52(14)
C36 O10 Mn1 123.8(4)
C36 O10 Gd1 126.7(3)
Mn1 O10 Gd1 106.50(16)
C38 O11 Gd1 123.2(3)
C39 O12 Gd2 120.0(3)
C52 O13 Gd3 128.2(3)
C52 O13 Gd2 122.9(3)
Gd3 O13 Gd2 108.60(15)
C57 O14 Mn2 124.5(4)
C57 O14 Gd3 124.7(4)
Mn2 O14 Gd3 104.98(17)
C55 O15 Gd3 124.4(4)
C58 O16 Mn2 114.6(4)
C71 O17 Mn2 127.6(4)
C71 O17 Gd3 128.1(3)
Mn2 O17 Gd3 100.87(17)
C74 O18 Gd3 122.5(3)
C74 O18 Gd2 122.2(3)
Gd3 O18 Gd2 113.60(16)
C76 O19 Gd3 123.4(4)
C78 O20 Mn2 120.7(5)
O4 C1 C6 118.9(5)
O4 C1 C2 121.9(5)
C6 C1 C2 119.2(6)
C3 C2 C1 119.3(6)
C2 C3 C4 121.1(6)
C5 C4 C3 120.6(6)
C4 C5 C6 119.3(6)
C5 C6 C1 120.4(6)
C5 C6 N2 127.4(5)
C1 C6 N2 112.1(5)
N2 C7 C8 125.8(5)
C9 C8 C14 119.4(6)
C9 C8 C7 117.4(5)
C14 C8 C7 123.1(5)
C10 C9 C8 121.2(6)
C12 C10 C9 118.1(5)
C12 C10 C11 121.1(6)
C9 C10 C11 120.8(6)
C10 C12 C13 122.7(6)
C12 C13 C14 119.4(5)
C12 C13 C15 120.1(5)
C14 C13 C15 120.4(5)
O5 C14 C13 119.3(5)
O5 C14 C8 121.9(5)
C13 C14 C8 118.8(5)
N3 C15 C13 118.0(5)
N3 C16 C17 111.1(5)
O6 C17 C16 110.0(5)
N3 C18 C19 112.2(5)
O7 C19 C18 108.9(5)
O8 C20 C21 121.6(6)
O8 C20 C25 120.2(5)
C21 C20 C25 118.2(6)
C22 C21 C20 121.1(7)
C21 C22 C23 120.5(7)
C24 C23 C22 118.8(7)
C25 C24 C23 121.6(7)
C24 C25 C20 119.6(6)
C24 C25 N4 125.8(6)
C20 C25 N4 114.6(5)
N4 C26 C27 126.6(6)
C28 C27 C33 119.0(5)
C28 C27 C26 117.4(5)
C33 C27 C26 123.3(5)
C29 C28 C27 123.4(6)
C28 C29 C31 116.8(6)
C28 C29 C30 120.7(6)
C31 C29 C30 122.4(6)
C32 C31 C29 122.5(6)
C31 C32 C33 119.5(5)
C31 C32 C34 120.4(5)
C33 C32 C34 120.1(5)
O9 C33 C32 119.3(5)
O9 C33 C27 121.8(5)
C32 C33 C27 118.8(5)
C32 C34 N5 113.7(5)
N5 C35 C36 113.4(4)
O10 C36 C35 108.7(5)
N5 C37 C38 112.4(5)
O11 C38 C37 107.8(5)
O12 C39 C40 122.6(5)
O12 C39 C44 119.9(5)
C40 C39 C44 117.5(5)
C41 C40 C39 121.1(6)
C42 C41 C40 120.5(6)
C43 C42 C41 119.2(6)
C42 C43 C44 121.3(6)
C43 C44 C39 120.2(6)
C43 C44 N6 125.2(6)
C39 C44 N6 114.6(5)
N6 C45 C46 125.0(6)
C47 C46 C52 118.5(6)
C47 C46 C45 117.7(6)
C52 C46 C45 123.8(6)
C48 C47 C46 122.7(7)
C47 C48 C50 117.6(7)
C47 C48 C49 121.4(8)
C50 C48 C49 120.9(8)
C48 C50 C51 121.8(7)
C50 C51 C52 119.3(6)
C50 C51 C53 121.1(6)
C52 C51 C53 119.6(6)
O13 C52 C51 119.5(6)
O13 C52 C46 120.9(6)
C51 C52 C46 119.6(6)
N7 C53 C51 115.8(6)
N7 C54 C55 113.1(5)
O15 C55 C54 108.0(5)
N7 C56 C57 113.3(5)
O14 C57 C56 109.0(5)
O16 C58 C59 122.8(6)
O16 C58 C63 117.9(5)
C59 C58 C63 119.3(6)
C60 C59 C58 118.9(7)
C59 C60 C61 121.5(6)
C62 C61 C60 120.6(7)
C61 C62 C63 118.8(7)
C58 C63 C62 120.8(6)
C58 C63 N8 112.6(5)
C62 C63 N8 126.5(6)
N8 C64 C65 125.5(6)
C71 C65 C66 118.9(6)
C71 C65 C64 123.2(6)
C66 C65 C64 117.9(6)
C67 C66 C65 123.1(6)
C66 C67 C69 117.1(6)
C66 C67 C68 122.1(6)
C69 C67 C68 120.7(6)
C67 C69 C70 122.8(6)
C69 C70 C71 118.6(6)
C69 C70 C72 120.0(5)
C71 C70 C72 121.1(5)
O17 C71 C65 122.4(5)
O17 C71 C70 118.1(5)
C65 C71 C70 119.5(6)
N9 C72 C70 117.0(5)
N9 C73 C74 111.8(5)
O18 C74 C73 110.7(5)
N9 C75 C76 111.5(5)
O19 C76 C75 108.0(5)

loop_
_geom_bond_atom_site_label_1
_geom_bond_atom_site_label_2
_geom_bond_distance
Gd1 O6 2.277(4)
Gd1 O9 2.323(4)
Gd1 O11 2.358(4)
Gd1 O10 2.374(4)
Gd1 O7 2.425(4)
Gd1 O5 2.462(4)
Gd1 N3 2.568(5)
Gd1 N5 2.592(5)
Gd1 Mn1 3.4139(9)
Gd1 Gd2 3.8398(4)
Gd2 O6 2.318(4)
Gd2 O18 2.333(4)
Gd2 O8 2.360(4)
Gd2 O12 2.366(4)
Gd2 O9 2.437(4)
Gd2 O13 2.438(4)
Gd2 N4 2.549(5)
Gd2 N6 2.557(5)
Gd2 Gd3 3.8494(4)
Gd3 O18 2.267(4)
Gd3 O13 2.301(4)
Gd3 O15 2.365(4)
Gd3 O14 2.390(4)
Gd3 O19 2.422(4)
Gd3 O17 2.474(4)
Gd3 N9 2.568(5)
Gd3 N7 2.600(5)
Gd3 Mn2 3.3943(10)
Mn1 O4 1.866(4)
Mn1 O10 1.870(4)
Mn1 O5 1.908(4)
Mn1 N2 1.992(5)
Mn1 O3 2.129(4)
Mn2 O16 1.859(4)
Mn2 O14 1.870(4)
Mn2 O17 1.904(4)
Mn2 N8 1.978(5)
Mn2 O20 2.127(5)
Cl1 O27 1.399(5)
Cl1 O25 1.400(6)
Cl1 O26 1.424(7)
Cl1 O24 1.430(6)
N1 O2 1.222(8)
N1 O3 1.255(8)
N1 O1 1.260(8)
N2 C7 1.292(7)
N2 C6 1.416(7)
N3 C16 1.482(7)
N3 C15 1.496(7)
N3 C18 1.496(7)
N4 C26 1.295(7)
N4 C25 1.424(7)
N5 C37 1.477(7)
N5 C35 1.495(7)
N5 C34 1.506(7)
N6 C45 1.297(7)
N6 C44 1.425(8)
N7 C54 1.478(8)
N7 C53 1.492(8)
N7 C56 1.496(8)
N8 C64 1.289(8)
N8 C63 1.428(8)
N9 C75 1.476(7)
N9 C73 1.487(7)
N9 C72 1.487(8)
N10 O22 1.200(11)
N10 O21 1.264(11)
N10 O23 1.324(13)
O4 C1 1.340(7)
O5 C14 1.337(6)
O6 C17 1.419(7)
O7 C19 1.447(7)
O8 C20 1.324(7)
O9 C33 1.328(6)
O10 C36 1.415(6)
O11 C38 1.444(7)
O12 C39 1.326(7)
O13 C52 1.342(7)
O14 C57 1.426(7)
O15 C55 1.446(8)
O16 C58 1.342(8)
O17 C71 1.351(7)
O18 C74 1.415(7)
O19 C76 1.433(8)
O20 C78 1.429(9)
O29 C81 1.412(8)
O1S C1S 1.68(2)
O2S C2S 1.335(12)
O3S C3S 1.447(18)
O5S C4S 1.419(8)
C1 C6 1.401(8)
C1 C2 1.403(8)
C2 C3 1.375(9)
C3 C4 1.379(9)
C4 C5 1.378(9)
C5 C6 1.391(8)
C7 C8 1.444(8)
C8 C9 1.407(8)
C8 C14 1.417(8)
C9 C10 1.385(9)
C10 C12 1.384(9)
C10 C11 1.500(8)
C12 C13 1.384(8)
C13 C14 1.401(8)
C13 C15 1.513(8)
C16 C17 1.506(8)
C18 C19 1.504(9)
C20 C21 1.406(9)
C20 C25 1.408(9)
C21 C22 1.365(10)
C22 C23 1.394(11)
C23 C24 1.384(10)
C24 C25 1.376(9)
C26 C27 1.448(8)
C27 C28 1.403(8)
C27 C33 1.412(8)
C28 C29 1.370(9)
C29 C31 1.399(9)
C29 C30 1.506(9)
C31 C32 1.399(8)
C32 C33 1.407(8)
C32 C34 1.495(8)
C35 C36 1.514(8)
C37 C38 1.509(8)
C39 C40 1.395(8)
C39 C44 1.416(8)
C40 C41 1.386(8)
C41 C42 1.383(9)
C42 C43 1.373(9)
C43 C44 1.382(8)
C45 C46 1.451(9)
C46 C47 1.396(9)
C46 C52 1.404(9)
C47 C48 1.384(11)
C48 C50 1.387(11)
C48 C49 1.525(10)
C50 C51 1.397(9)
C51 C52 1.403(9)
C51 C53 1.497(9)
C54 C55 1.506(10)
C56 C57 1.518(9)
C58 C59 1.395(9)
C58 C63 1.397(9)
C59 C60 1.379(10)
C60 C61 1.379(10)
C61 C62 1.369(9)
C62 C63 1.401(8)
C64 C65 1.437(8)
C65 C71 1.405(8)
C65 C66 1.406(9)
C66 C67 1.365(9)
C67 C69 1.397(9)
C67 C68 1.504(9)
C69 C70 1.400(9)
C70 C71 1.408(8)
C70 C72 1.503(8)
C73 C74 1.516(8)
C75 C76 1.512(9)
